data_4037938
loop_
_publ_author_name
'Nicolaou, K. C.'
'Shelke, Yogesh G.'
'Dherange, Balu D.'
'Kempema, Aaron'
'Lin, Baiwei'
'Gu, Christine'
'Sandoval, Joseph'
'Hammond, Mikhail'
'Aujay, Monette'
'Gavrilyuk, Julia'

_publ_section_title
;
 Design, Synthesis, and Biological Investigation of Epothilone B Analogues
 Featuring Lactone, Lactam, and Carbocyclic Macrocycles, Epoxide,
 Aziridine, and 1,1-Difluorocyclopropane and Other Fluorine Residues
;
_journal_name_full 'The Journal of Organic Chemistry'
_journal_paper_doi 10.1021/acs.joc.0c00123
_journal_year 2020
_chemical_absolute_configuration ad
_chemical_formula_moiety 'C28 H38 F5 N O5 S, H2 O'
_chemical_formula_sum 'C28 H40 F5 N O6 S'
_chemical_formula_weight 613.67
_space_group_crystal_system orthorhombic
_space_group_IT_number 19
_space_group_name_Hall 'P 2ac 2ab'
_space_group_name_H-M_alt 'P 21 21 21'
_atom_sites_solution_hydrogens mixed
_atom_sites_solution_primary direct
_audit_creation_date 2019-10-04
_audit_creation_method
;
Olex2 1.2-beta
(compiled 2018.05.29 svn.r3508 for OlexSys, GUI svn.r5506)
;
_cell_angle_alpha 90
_cell_angle_beta 90
_cell_angle_gamma 90
_cell_formula_units_Z 4
_cell_length_a 5.8864(2)
_cell_length_b 17.5780(4)
_cell_length_c 29.0647(7)
_cell_measurement_reflns_used 9904
_cell_measurement_temperature 100
_cell_measurement_theta_max 68.215
_cell_measurement_theta_min 2.94
_cell_volume 3007.36(14)
_computing_cell_refinement 'SAINT v8.38A (Bruker, 2017)'
_computing_data_collection 'APEX3 v2017.3-0 (Bruker, 2017)'
_computing_data_reduction 'SAINT v8.38A (Bruker, 2017)'
_computing_molecular_graphics 'Olex2 (Dolomanov et al., 2009)'
_computing_publication_material 'Olex2 (Dolomanov et al., 2009)'
_computing_structure_refinement 'XL (Sheldrick, 2008)'
_computing_structure_solution 'ShelXT (Sheldrick, 2015)'
_diffrn_ambient_temperature 100.0
_diffrn_detector 'Bruker APEX-II CCD'
_diffrn_detector_area_resol_mean 7.9
_diffrn_detector_type 'CCD Area Detector'
_diffrn_measured_fraction_theta_full 0.998
_diffrn_measured_fraction_theta_max 0.997
_diffrn_measurement_device 'Kappa Four-Circle Diffractometer'
_diffrn_measurement_device_type 'Bruker X8 APEX II'
_diffrn_measurement_method '\f and \w scans'
_diffrn_radiation_monochromator 'Double Bounce Multilayer Mirrors'
_diffrn_radiation_probe x-ray
_diffrn_radiation_type CuK\a
_diffrn_radiation_wavelength 1.54178
_diffrn_reflns_av_R_equivalents 0.0266
_diffrn_reflns_av_unetI/netI 0.0224
_diffrn_reflns_Laue_measured_fraction_full 0.998
_diffrn_reflns_Laue_measured_fraction_max 0.997
_diffrn_reflns_limit_h_max 7
_diffrn_reflns_limit_h_min -6
_diffrn_reflns_limit_k_max 19
_diffrn_reflns_limit_k_min -21
_diffrn_reflns_limit_l_max 34
_diffrn_reflns_limit_l_min -33
_diffrn_reflns_number 23899
_diffrn_reflns_point_group_measured_fraction_full 0.998
_diffrn_reflns_point_group_measured_fraction_max 0.995
_diffrn_reflns_theta_full 67.679
_diffrn_reflns_theta_max 68.362
_diffrn_reflns_theta_min 2.938
_diffrn_source 'Micro Focus Rotating Anode'
_diffrn_source_type 'Bruker Microstar FR-592'
_diffrn_standards_number 0
_exptl_absorpt_coefficient_mu 1.596
_exptl_absorpt_correction_T_max 0.5849
_exptl_absorpt_correction_T_min 0.5012
_exptl_absorpt_correction_type multi-scan
_exptl_absorpt_process_details
'SADABS-2016/2 (Bruker,2016/2) was used for absorption correction. wR2(int) was 0.0809 before and 0.0373 after correction. The Ratio of minimum to maximum transmission is 0.8569. The \l/2 correction factor is Not present.'
_exptl_crystal_colour colourless
_exptl_crystal_colour_primary colourless
_exptl_crystal_density_diffrn 1.355
_exptl_crystal_description needle
_exptl_crystal_F_000 1296
_exptl_crystal_size_max 0.22
_exptl_crystal_size_mid 0.09
_exptl_crystal_size_min 0.05
_refine_diff_density_max 0.222
_refine_diff_density_min -0.152
_refine_diff_density_rms 0.036
_refine_ls_abs_structure_details
;
 Flack x determined using 2193 quotients [(I+)-(I-)]/[(I+)+(I-)]
 (Parsons, Flack and Wagner, Acta Cryst. B69 (2013) 249-259).
;
_refine_ls_abs_structure_Flack 0.007(5)
_refine_ls_extinction_method none
_refine_ls_goodness_of_fit_ref 1.063
_refine_ls_hydrogen_treatment mixed
_refine_ls_matrix_type full
_refine_ls_number_parameters 386
_refine_ls_number_reflns 5476
_refine_ls_number_restraints 0
_refine_ls_restrained_S_all 1.063
_refine_ls_R_factor_all 0.0277
_refine_ls_R_factor_gt 0.0267
_refine_ls_shift/su_max 0.001
_refine_ls_shift/su_mean 0.000
_refine_ls_structure_factor_coef Fsqd
_refine_ls_weighting_details 'w=1/[\s^2^(Fo^2^)+(0.0340P)^2^+0.8663P] where P=(Fo^2^+2Fc^2^)/3'
_refine_ls_weighting_scheme calc
_refine_ls_wR_factor_gt 0.0669
_refine_ls_wR_factor_ref 0.0675
_reflns_Friedel_coverage 0.726
_reflns_Friedel_fraction_full 0.997
_reflns_Friedel_fraction_max 0.993
_reflns_number_gt 5335
_reflns_number_total 5476
_reflns_threshold_expression 'I > 2\s(I)'
_cod_data_source_file jo0c00123_si_003.cif
_cod_data_source_block kcnic13_0m_a
_cod_depositor_comments
;
The following automatic conversions were performed:

data item '_diffrn_radiation_probe' value 'X-ray' was changed to
'x-ray' in accordance with the
/home/data/users/saulius/crontab/automatic-downloads/rss-feeds/ACS/lib/dictionaries/cif_core.dic
dictionary named 'cif_core.dic' version 2.4.2 last updated on
2011-04-26.

Automatic conversion script
Id: cif_fix_values 7556 2019-12-06 15:28:31Z antanas 
;
_cod_database_code 4037938
_shelx_shelxl_version_number 2016/6
_shelx_space_group_comment
;
The symmetry employed for this shelxl refinement is uniquely defined
by the following loop, which should always be used as a source of
symmetry information in preference to the above space-group names.
They are only intended as comments.
;
_shelx_estimated_absorpt_t_max 0.924
_shelx_estimated_absorpt_t_min 0.720
_olex2_refinement_description
;
1. Fixed Uiso
 At 1.2 times of:
  All C(H) groups, All C(H,H) groups
 At 1.5 times of:
  All C(H,H,H) groups, All O(H) groups
2.a Ternary CH refined with riding coordinates:
 C8(H8), C10(H10), C25(H25), C16(H16), C18(H18), C19(H19)
2.b Secondary CH2 refined with riding coordinates:
 C13(H13A,H13B), C9(H9A,H9B), C26(H26A,H26B), C14(H14A,H14B), C15(H15A,H15B)
2.c Aromatic/amide H refined with riding coordinates:
 C5(H5), C3(H3)
2.d Idealised Me refined as rotating group:
 C23(H23A,H23B,H23C), C20(H20A,H20B,H20C), C7(H7A,H7B,H7C), C28(H28A,H28B,
 H28C), C24(H24A,H24B,H24C), C17(H17A,H17B,H17C)
2.e Idealised tetrahedral OH refined as rotating group:
 O2(H2), O6(H6)
;
_olex2_submission_special_instructions 'No special instructions were received'

loop_
_space_group_symop_operation_xyz
'x, y, z'
'-x+1/2, -y, z+1/2'
'-x, y+1/2, -z+1/2'
'x+1/2, -y+1/2, -z'

loop_
_atom_site_label
_atom_site_type_symbol
_atom_site_fract_x
_atom_site_fract_y
_atom_site_fract_z
_atom_site_U_iso_or_equiv
_atom_site_adp_type
_atom_site_occupancy
_atom_site_site_symmetry_order
_atom_site_calc_flag
_atom_site_refinement_flags_posn
_atom_site_refinement_flags_adp
_atom_site_refinement_flags_occupancy
_atom_site_disorder_assembly
_atom_site_disorder_group
S1 S 1.00688(10) 0.13193(3) 0.61009(2) 0.02400(13) Uani 1 1 d . . . . .
F4 F 1.0564(2) 0.57280(7) 0.53227(5) 0.0265(3) Uani 1 1 d . . . . .
F2 F 0.7942(3) -0.01310(7) 0.59138(5) 0.0327(3) Uani 1 1 d . . . . .
F5 F 0.9213(3) 0.62706(7) 0.47045(4) 0.0332(3) Uani 1 1 d . . . . .
F1 F 0.4552(2) 0.02421(7) 0.60443(5) 0.0343(3) Uani 1 1 d . . . . .
O4 O 0.4637(2) 0.47387(7) 0.60465(4) 0.0162(3) Uani 1 1 d . . . . .
O3 O 0.1373(3) 0.41511(9) 0.62225(5) 0.0214(3) Uani 1 1 d . . . . .
O2 O 0.5156(3) 0.42104(7) 0.71040(5) 0.0187(3) Uani 1 1 d . . . . .
H2 H 0.651398 0.407063 0.707683 0.028 Uiso 1 1 calc GR . . . .
F3 F 0.5959(3) 0.03453(8) 0.53688(5) 0.0435(4) Uani 1 1 d . . . . .
O5 O 0.2468(3) 0.64399(8) 0.73062(5) 0.0215(3) Uani 1 1 d . . . . .
O6 O 0.7236(3) 0.82203(8) 0.73448(5) 0.0212(3) Uani 1 1 d . . . . .
H6 H 0.654681 0.856556 0.748786 0.032 Uiso 1 1 calc GR . . . .
O1 O 0.9222(3) 0.35606(10) 0.70392(7) 0.0268(4) Uani 1 1 d . . . . .
N1 N 0.6102(3) 0.17928(9) 0.58648(5) 0.0162(4) Uani 1 1 d . . . . .
C27 C 0.2841(4) 0.46075(11) 0.63140(7) 0.0156(4) Uani 1 1 d . . . . .
C13 C 0.7093(4) 0.62950(12) 0.59090(7) 0.0238(5) Uani 1 1 d . . . . .
H13A H 0.784443 0.582437 0.601800 0.029 Uiso 1 1 calc R . . . .
H13B H 0.559078 0.632689 0.606083 0.029 Uiso 1 1 calc R . . . .
C4 C 0.7383(4) 0.24303(11) 0.59700(6) 0.0161(4) Uani 1 1 d . . . . .
C11 C 0.8623(4) 0.59436(12) 0.51096(7) 0.0214(5) Uani 1 1 d . . . . .
C8 C 0.4723(4) 0.43504(11) 0.56017(7) 0.0166(4) Uani 1 1 d . . . . .
H8 H 0.333311 0.447594 0.541888 0.020 Uiso 1 1 calc R . . . .
C12 C 0.6743(4) 0.62386(11) 0.53938(7) 0.0208(4) Uani 1 1 d . . . . .
C1 C 0.6430(4) 0.04076(12) 0.58144(7) 0.0207(4) Uani 1 1 d . . . . .
C9 C 0.6824(4) 0.46659(11) 0.53606(7) 0.0184(4) Uani 1 1 d . . . . .
H9A H 0.807813 0.468318 0.558720 0.022 Uiso 1 1 calc R . . . .
H9B H 0.727209 0.430225 0.511684 0.022 Uiso 1 1 calc R . . . .
C5 C 0.6538(4) 0.32119(11) 0.59278(7) 0.0169(4) Uani 1 1 d . . . . .
H5 H 0.720117 0.357072 0.613199 0.020 Uiso 1 1 calc R . . . .
C26 C 0.2838(4) 0.51117(11) 0.67354(7) 0.0168(4) Uani 1 1 d . . . . .
H26A H 0.150346 0.498717 0.692860 0.020 Uiso 1 1 calc R . . . .
H26B H 0.270301 0.565000 0.663890 0.020 Uiso 1 1 calc R . . . .
C6 C 0.4970(4) 0.34889(10) 0.56428(6) 0.0149(4) Uani 1 1 d . . . . .
C14 C 0.8528(4) 0.69824(13) 0.60565(8) 0.0288(5) Uani 1 1 d . . . . .
H14A H 1.014844 0.687238 0.599365 0.035 Uiso 1 1 calc R . . . .
H14B H 0.808792 0.742822 0.586850 0.035 Uiso 1 1 calc R . . . .
C21 C 0.4414(3) 0.62960(12) 0.74133(6) 0.0158(4) Uani 1 1 d . . . . .
C15 C 0.8254(4) 0.71827(13) 0.65671(7) 0.0253(5) Uani 1 1 d . . . . .
H15A H 0.859511 0.672478 0.675302 0.030 Uiso 1 1 calc R . . . .
H15B H 0.938757 0.757669 0.664820 0.030 Uiso 1 1 calc R . . . .
C22 C 0.5113(4) 0.54554(10) 0.74829(6) 0.0153(4) Uani 1 1 d . . . . .
C2 C 0.7323(4) 0.11839(11) 0.59239(7) 0.0174(4) Uani 1 1 d . . . . .
C10 C 0.6611(4) 0.54460(12) 0.51444(7) 0.0199(4) Uani 1 1 d . . . . .
H10 H 0.563882 0.545180 0.486232 0.024 Uiso 1 1 calc R . . . .
C25 C 0.4996(4) 0.50104(10) 0.70171(6) 0.0147(4) Uani 1 1 d . . . . .
H25 H 0.632092 0.516577 0.682340 0.018 Uiso 1 1 calc R . . . .
C23 C 0.7532(4) 0.53665(12) 0.76671(7) 0.0199(4) Uani 1 1 d . . . . .
H23A H 0.860400 0.560424 0.745291 0.030 Uiso 1 1 calc GR . . . .
H23B H 0.789315 0.482463 0.769813 0.030 Uiso 1 1 calc GR . . . .
H23C H 0.764976 0.561358 0.796846 0.030 Uiso 1 1 calc GR . . . .
C3 C 0.9546(4) 0.22758(12) 0.61048(7) 0.0217(4) Uani 1 1 d . . . . .
H3 H 1.062814 0.265118 0.619027 0.026 Uiso 1 1 calc R . . . .
C20 C 0.5571(4) 0.71563(12) 0.80316(7) 0.0215(5) Uani 1 1 d . . . . .
H20A H 0.397716 0.730736 0.806494 0.032 Uiso 1 1 calc GR . . . .
H20B H 0.655528 0.758071 0.812162 0.032 Uiso 1 1 calc GR . . . .
H20C H 0.588055 0.671702 0.822956 0.032 Uiso 1 1 calc GR . . . .
C7 C 0.3594(4) 0.30552(12) 0.52964(7) 0.0229(5) Uani 1 1 d . . . . .
H7A H 0.197455 0.315144 0.534860 0.034 Uiso 1 1 calc GR . . . .
H7B H 0.390080 0.250981 0.532869 0.034 Uiso 1 1 calc GR . . . .
H7C H 0.400794 0.322089 0.498554 0.034 Uiso 1 1 calc GR . . . .
C16 C 0.5889(4) 0.74735(12) 0.66981(7) 0.0221(5) Uani 1 1 d . . . . .
H16 H 0.477354 0.706533 0.661805 0.027 Uiso 1 1 calc R . . . .
C18 C 0.5650(4) 0.76339(11) 0.72154(7) 0.0186(4) Uani 1 1 d . . . . .
H18 H 0.407861 0.782756 0.727337 0.022 Uiso 1 1 calc R . . . .
C19 C 0.6045(4) 0.69418(12) 0.75254(7) 0.0175(4) Uani 1 1 d . . . . .
H19 H 0.764870 0.676169 0.749257 0.021 Uiso 1 1 calc R . . . .
C28 C 0.5253(5) 0.68439(13) 0.51844(9) 0.0322(5) Uani 1 1 d . . . . .
H28A H 0.372479 0.681020 0.531639 0.048 Uiso 1 1 calc GR . . . .
H28B H 0.517016 0.676852 0.485072 0.048 Uiso 1 1 calc GR . . . .
H28C H 0.589697 0.734653 0.524985 0.048 Uiso 1 1 calc GR . . . .
C24 C 0.3437(4) 0.51194(12) 0.78363(7) 0.0200(4) Uani 1 1 d . . . . .
H24A H 0.333052 0.545965 0.810260 0.030 Uiso 1 1 calc GR . . . .
H24B H 0.397988 0.461921 0.793671 0.030 Uiso 1 1 calc GR . . . .
H24C H 0.193531 0.506593 0.769440 0.030 Uiso 1 1 calc GR . . . .
C17 C 0.5218(6) 0.81872(13) 0.64283(8) 0.0379(7) Uani 1 1 d . . . . .
H17A H 0.641071 0.857263 0.646029 0.057 Uiso 1 1 calc GR . . . .
H17B H 0.378506 0.838814 0.654943 0.057 Uiso 1 1 calc GR . . . .
H17C H 0.502994 0.805750 0.610264 0.057 Uiso 1 1 calc GR . . . .
H1A H 0.998(6) 0.3729(17) 0.6811(11) 0.039(8) Uiso 1 1 d . . . . .
H1B H 0.999(8) 0.340(2) 0.7255(14) 0.065(12) Uiso 1 1 d . . . . .

loop_
_atom_site_aniso_label
_atom_site_aniso_U_11
_atom_site_aniso_U_22
_atom_site_aniso_U_33
_atom_site_aniso_U_23
_atom_site_aniso_U_13
_atom_site_aniso_U_12
S1 0.0227(3) 0.0185(2) 0.0308(3) -0.00014(19) -0.0070(2) 0.0036(2)
F4 0.0247(7) 0.0219(6) 0.0328(7) -0.0032(5) 0.0070(6) -0.0024(5)
F2 0.0325(8) 0.0157(6) 0.0499(8) 0.0000(6) -0.0010(7) 0.0062(6)
F5 0.0592(10) 0.0204(6) 0.0200(6) 0.0007(5) 0.0140(6) -0.0108(6)
F1 0.0280(7) 0.0205(6) 0.0545(9) -0.0028(6) 0.0081(7) -0.0044(6)
O4 0.0192(7) 0.0146(6) 0.0147(6) -0.0032(5) 0.0023(6) -0.0013(6)
O3 0.0205(8) 0.0228(7) 0.0209(7) -0.0028(6) 0.0008(6) -0.0057(6)
O2 0.0197(7) 0.0134(6) 0.0230(7) 0.0013(5) 0.0025(7) 0.0018(6)
F3 0.0830(13) 0.0230(7) 0.0246(7) -0.0033(6) -0.0161(8) -0.0126(7)
O5 0.0199(8) 0.0188(7) 0.0258(7) -0.0019(6) -0.0040(6) 0.0042(6)
O6 0.0268(8) 0.0142(7) 0.0226(7) -0.0040(5) 0.0033(6) -0.0014(6)
O1 0.0223(8) 0.0288(9) 0.0294(9) 0.0033(7) 0.0031(8) 0.0038(7)
N1 0.0207(9) 0.0138(8) 0.0141(8) 0.0001(6) 0.0003(7) -0.0007(7)
C27 0.0172(10) 0.0129(9) 0.0167(9) 0.0020(7) -0.0010(8) 0.0007(8)
C13 0.0313(12) 0.0195(10) 0.0207(10) -0.0045(8) 0.0089(9) -0.0065(10)
C4 0.0203(10) 0.0163(9) 0.0118(8) 0.0006(7) -0.0001(8) -0.0015(8)
C11 0.0340(13) 0.0145(9) 0.0158(10) 0.0002(8) 0.0053(9) -0.0025(9)
C8 0.0228(11) 0.0139(9) 0.0132(9) -0.0015(7) -0.0002(8) 0.0000(8)
C12 0.0278(12) 0.0121(9) 0.0225(10) 0.0011(8) 0.0032(9) -0.0022(9)
C1 0.0270(12) 0.0154(10) 0.0196(10) 0.0010(8) -0.0015(9) 0.0012(9)
C9 0.0252(11) 0.0133(9) 0.0166(9) -0.0017(7) 0.0026(9) -0.0020(8)
C5 0.0205(10) 0.0137(9) 0.0166(9) -0.0021(7) 0.0001(8) -0.0027(8)
C26 0.0167(10) 0.0159(9) 0.0178(9) -0.0016(7) 0.0014(8) 0.0011(8)
C6 0.0181(10) 0.0133(9) 0.0133(9) -0.0012(7) 0.0045(8) -0.0016(8)
C14 0.0365(14) 0.0251(11) 0.0249(11) -0.0069(9) 0.0117(10) -0.0108(10)
C21 0.0187(11) 0.0170(9) 0.0117(8) -0.0004(7) 0.0009(7) 0.0000(8)
C15 0.0323(13) 0.0221(10) 0.0215(11) -0.0056(8) 0.0060(10) -0.0073(10)
C22 0.0154(10) 0.0148(9) 0.0158(9) 0.0012(7) -0.0002(8) -0.0003(8)
C2 0.0227(11) 0.0160(10) 0.0134(9) 0.0001(7) -0.0001(8) 0.0013(8)
C10 0.0293(12) 0.0161(10) 0.0144(9) -0.0007(8) -0.0004(9) -0.0021(9)
C25 0.0153(9) 0.0118(9) 0.0170(9) 0.0012(7) 0.0028(8) -0.0007(8)
C23 0.0194(11) 0.0175(10) 0.0229(10) -0.0005(8) -0.0028(9) 0.0033(8)
C3 0.0225(11) 0.0179(10) 0.0247(10) -0.0003(8) -0.0054(9) -0.0015(8)
C20 0.0286(12) 0.0203(10) 0.0158(9) -0.0008(8) -0.0019(9) -0.0017(9)
C7 0.0330(12) 0.0144(9) 0.0213(10) 0.0003(8) -0.0090(9) -0.0008(9)
C16 0.0354(13) 0.0146(9) 0.0164(10) -0.0012(8) 0.0009(9) 0.0023(9)
C18 0.0223(11) 0.0151(10) 0.0185(10) -0.0018(7) 0.0002(8) -0.0007(8)
C19 0.0202(11) 0.0174(9) 0.0148(9) -0.0016(8) -0.0004(8) 0.0003(8)
C28 0.0356(14) 0.0166(10) 0.0445(14) 0.0052(9) -0.0028(12) 0.0004(11)
C24 0.0226(11) 0.0206(10) 0.0169(10) 0.0022(8) 0.0034(8) 0.0006(9)
C17 0.069(2) 0.0245(12) 0.0203(11) 0.0031(9) -0.0002(12) 0.0123(13)

loop_
_atom_type_symbol
_atom_type_description
_atom_type_scat_dispersion_real
_atom_type_scat_dispersion_imag
_atom_type_scat_source
C C 0.0181 0.0091 'International Tables Vol C Tables 4.2.6.8 and 6.1.1.4'
H H 0.0000 0.0000 'International Tables Vol C Tables 4.2.6.8 and 6.1.1.4'
F F 0.0727 0.0534 'International Tables Vol C Tables 4.2.6.8 and 6.1.1.4'
N N 0.0311 0.0180 'International Tables Vol C Tables 4.2.6.8 and 6.1.1.4'
O O 0.0492 0.0322 'International Tables Vol C Tables 4.2.6.8 and 6.1.1.4'
S S 0.3331 0.5567 'International Tables Vol C Tables 4.2.6.8 and 6.1.1.4'

loop_
_geom_angle_atom_site_label_1
_geom_angle_atom_site_label_2
_geom_angle_atom_site_label_3
_geom_angle
_geom_angle_site_symmetry_1
_geom_angle_site_symmetry_3
_geom_angle_publ_flag
C3 S1 C2 88.22(10) . . ?
C27 O4 C8 117.53(16) . . ?
C25 O2 H2 109.5 . . ?
C18 O6 H6 109.5 . . ?
H1A O1 H1B 115(4) . . ?
C2 N1 C4 109.63(18) . . ?
O4 C27 C26 111.86(17) . . ?
O3 C27 O4 123.62(18) . . ?
O3 C27 C26 124.50(19) . . ?
H13A C13 H13B 107.7 . . ?
C12 C13 H13A 108.8 . . ?
C12 C13 H13B 108.8 . . ?
C12 C13 C14 113.73(18) . . ?
C14 C13 H13A 108.8 . . ?
C14 C13 H13B 108.8 . . ?
N1 C4 C5 123.70(19) . . ?
C3 C4 N1 114.33(18) . . ?
C3 C4 C5 121.94(19) . . ?
F4 C11 F5 107.43(18) . . ?
F4 C11 C12 118.39(18) . . ?
F4 C11 C10 118.68(17) . . ?
F5 C11 C12 121.98(19) . . ?
F5 C11 C10 121.12(19) . . ?
C12 C11 C10 64.40(15) . . ?
O4 C8 H8 109.8 . . ?
O4 C8 C9 105.32(16) . . ?
O4 C8 C6 113.41(15) . . ?
C9 C8 H8 109.8 . . ?
C9 C8 C6 108.62(17) . . ?
C6 C8 H8 109.8 . . ?
C13 C12 C10 121.35(17) . . ?
C11 C12 C13 118.3(2) . . ?
C11 C12 C10 57.81(14) . . ?
C11 C12 C28 117.29(19) . . ?
C28 C12 C13 115.62(19) . . ?
C28 C12 C10 114.26(19) . . ?
F2 C1 C2 111.56(19) . . ?
F1 C1 F2 107.01(17) . . ?
F1 C1 F3 107.45(19) . . ?
F1 C1 C2 112.73(18) . . ?
F3 C1 F2 106.99(18) . . ?
F3 C1 C2 110.82(17) . . ?
C8 C9 H9A 108.1 . . ?
C8 C9 H9B 108.1 . . ?
H9A C9 H9B 107.3 . . ?
C10 C9 C8 116.94(18) . . ?
C10 C9 H9A 108.1 . . ?
C10 C9 H9B 108.1 . . ?
C4 C5 H5 115.5 . . ?
C6 C5 C4 129.02(19) . . ?
C6 C5 H5 115.5 . . ?
C27 C26 H26A 109.3 . . ?
C27 C26 H26B 109.3 . . ?
C27 C26 C25 111.48(17) . . ?
H26A C26 H26B 108.0 . . ?
C25 C26 H26A 109.3 . . ?
C25 C26 H26B 109.3 . . ?
C5 C6 C8 118.51(18) . . ?
C5 C6 C7 127.26(18) . . ?
C7 C6 C8 113.60(17) . . ?
C13 C14 H14A 109.0 . . ?
C13 C14 H14B 109.0 . . ?
H14A C14 H14B 107.8 . . ?
C15 C14 C13 113.14(18) . . ?
C15 C14 H14A 109.0 . . ?
C15 C14 H14B 109.0 . . ?
O5 C21 C22 118.91(18) . . ?
O5 C21 C19 119.66(18) . . ?
C19 C21 C22 121.11(17) . . ?
C14 C15 H15A 108.7 . . ?
C14 C15 H15B 108.7 . . ?
H15A C15 H15B 107.6 . . ?
C16 C15 C14 114.4(2) . . ?
C16 C15 H15A 108.7 . . ?
C16 C15 H15B 108.7 . . ?
C21 C22 C25 110.65(15) . . ?
C23 C22 C21 113.01(17) . . ?
C23 C22 C25 107.03(17) . . ?
C23 C22 C24 108.86(17) . . ?
C24 C22 C21 106.43(16) . . ?
C24 C22 C25 110.90(16) . . ?
N1 C2 S1 116.53(16) . . ?
N1 C2 C1 121.9(2) . . ?
C1 C2 S1 121.47(16) . . ?
C11 C10 C12 57.79(14) . . ?
C11 C10 C9 120.0(2) . . ?
C11 C10 H10 113.4 . . ?
C12 C10 H10 113.4 . . ?
C9 C10 C12 127.40(17) . . ?
C9 C10 H10 113.4 . . ?
O2 C25 C26 105.36(16) . . ?
O2 C25 C22 109.59(15) . . ?
O2 C25 H25 108.4 . . ?
C26 C25 C22 116.34(17) . . ?
C26 C25 H25 108.4 . . ?
C22 C25 H25 108.4 . . ?
C22 C23 H23A 109.5 . . ?
C22 C23 H23B 109.5 . . ?
C22 C23 H23C 109.5 . . ?
H23A C23 H23B 109.5 . . ?
H23A C23 H23C 109.5 . . ?
H23B C23 H23C 109.5 . . ?
S1 C3 H3 124.4 . . ?
C4 C3 S1 111.28(16) . . ?
C4 C3 H3 124.4 . . ?
H20A C20 H20B 109.5 . . ?
H20A C20 H20C 109.5 . . ?
H20B C20 H20C 109.5 . . ?
C19 C20 H20A 109.5 . . ?
C19 C20 H20B 109.5 . . ?
C19 C20 H20C 109.5 . . ?
C6 C7 H7A 109.5 . . ?
C6 C7 H7B 109.5 . . ?
C6 C7 H7C 109.5 . . ?
H7A C7 H7B 109.5 . . ?
H7A C7 H7C 109.5 . . ?
H7B C7 H7C 109.5 . . ?
C15 C16 H16 107.4 . . ?
C15 C16 C18 112.81(19) . . ?
C18 C16 H16 107.4 . . ?
C17 C16 C15 112.4(2) . . ?
C17 C16 H16 107.4 . . ?
C17 C16 C18 109.11(17) . . ?
O6 C18 C16 109.12(17) . . ?
O6 C18 H18 108.2 . . ?
O6 C18 C19 108.44(16) . . ?
C16 C18 H18 108.2 . . ?
C19 C18 C16 114.59(17) . . ?
C19 C18 H18 108.2 . . ?
C21 C19 C20 105.78(17) . . ?
C21 C19 C18 111.76(17) . . ?
C21 C19 H19 109.8 . . ?
C20 C19 H19 109.8 . . ?
C18 C19 C20 109.82(17) . . ?
C18 C19 H19 109.8 . . ?
C12 C28 H28A 109.5 . . ?
C12 C28 H28B 109.5 . . ?
C12 C28 H28C 109.5 . . ?
H28A C28 H28B 109.5 . . ?
H28A C28 H28C 109.5 . . ?
H28B C28 H28C 109.5 . . ?
C22 C24 H24A 109.5 . . ?
C22 C24 H24B 109.5 . . ?
C22 C24 H24C 109.5 . . ?
H24A C24 H24B 109.5 . . ?
H24A C24 H24C 109.5 . . ?
H24B C24 H24C 109.5 . . ?
C16 C17 H17A 109.5 . . ?
C16 C17 H17B 109.5 . . ?
C16 C17 H17C 109.5 . . ?
H17A C17 H17B 109.5 . . ?
H17A C17 H17C 109.5 . . ?
H17B C17 H17C 109.5 . . ?

loop_
_geom_bond_atom_site_label_1
_geom_bond_atom_site_label_2
_geom_bond_distance
_geom_bond_site_symmetry_2
_geom_bond_publ_flag
S1 C2 1.713(2) . ?
S1 C3 1.709(2) . ?
F4 C11 1.354(3) . ?
F2 C1 1.331(3) . ?
F5 C11 1.355(2) . ?
F1 C1 1.324(3) . ?
O4 C27 1.332(3) . ?
O4 C8 1.463(2) . ?
O3 C27 1.209(3) . ?
O2 H2 0.8400 . ?
O2 C25 1.432(2) . ?
F3 C1 1.329(3) . ?
O5 C21 1.214(3) . ?
O6 H6 0.8400 . ?
O6 C18 1.441(3) . ?
O1 H1A 0.85(4) . ?
O1 H1B 0.82(4) . ?
N1 C4 1.385(3) . ?
N1 C2 1.301(3) . ?
C27 C26 1.512(3) . ?
C13 H13A 0.9900 . ?
C13 H13B 0.9900 . ?
C13 C12 1.515(3) . ?
C13 C14 1.535(3) . ?
C4 C5 1.466(3) . ?
C4 C3 1.360(3) . ?
C11 C12 1.475(3) . ?
C11 C10 1.476(3) . ?
C8 H8 1.0000 . ?
C8 C9 1.526(3) . ?
C8 C6 1.526(3) . ?
C12 C10 1.572(3) . ?
C12 C28 1.507(3) . ?
C1 C2 1.497(3) . ?
C9 H9A 0.9900 . ?
C9 H9B 0.9900 . ?
C9 C10 1.513(3) . ?
C5 H5 0.9500 . ?
C5 C6 1.333(3) . ?
C26 H26A 0.9900 . ?
C26 H26B 0.9900 . ?
C26 C25 1.522(3) . ?
C6 C7 1.500(3) . ?
C14 H14A 0.9900 . ?
C14 H14B 0.9900 . ?
C14 C15 1.534(3) . ?
C21 C22 1.547(3) . ?
C21 C19 1.522(3) . ?
C15 H15A 0.9900 . ?
C15 H15B 0.9900 . ?
C15 C16 1.531(3) . ?
C22 C25 1.565(3) . ?
C22 C23 1.530(3) . ?
C22 C24 1.542(3) . ?
C10 H10 1.0000 . ?
C25 H25 1.0000 . ?
C23 H23A 0.9800 . ?
C23 H23B 0.9800 . ?
C23 H23C 0.9800 . ?
C3 H3 0.9500 . ?
C20 H20A 0.9800 . ?
C20 H20B 0.9800 . ?
C20 H20C 0.9800 . ?
C20 C19 1.544(3) . ?
C7 H7A 0.9800 . ?
C7 H7B 0.9800 . ?
C7 H7C 0.9800 . ?
C16 H16 1.0000 . ?
C16 C18 1.536(3) . ?
C16 C17 1.531(3) . ?
C18 H18 1.0000 . ?
C18 C19 1.532(3) . ?
C19 H19 1.0000 . ?
C28 H28A 0.9800 . ?
C28 H28B 0.9800 . ?
C28 H28C 0.9800 . ?
C24 H24A 0.9800 . ?
C24 H24B 0.9800 . ?
C24 H24C 0.9800 . ?
C17 H17A 0.9800 . ?
C17 H17B 0.9800 . ?
C17 H17C 0.9800 . ?
